data_1537589
loop_
_publ_author_name
'Linke, K.H.'
'Lemmer, F.'

_publ_section_title
;
 Roentgenographische Cristallstrukturanalyse von Schwefeldicyanid
;
_journal_name_full 'Zeitschrift fuer Anorganische und Allgemeine Chemie'
_journal_page_first 203
_journal_page_last 210
_journal_volume 345
_journal_year 1966
_chemical_formula_sum 'C2 N2 S'
_chemical_name_systematic 'S (C N)2'
_space_group_IT_number 61
_symmetry_space_group_name_Hall '-P 2ac 2ab'
_symmetry_space_group_name_H-M 'P b c a'
_cell_angle_alpha 90
_cell_angle_beta 90
_cell_angle_gamma 90
_cell_formula_units_Z 8
_cell_length_a 8.6
_cell_length_b 6.85
_cell_length_c 12.8
_cell_volume 754.048
_citation_journal_id_ASTM ZAACAB
_cod_data_source_file Linke_ZAACAB_1966_780.cif
_cod_data_source_block C2N2S1
_cod_original_formula_sum 'C2 N2 S1'
_cod_database_code 1537589

loop_
_symmetry_equiv_pos_as_xyz
x,y,z
-x+1/2,-y,z+1/2
x+1/2,-y+1/2,-z
-x,y+1/2,-z+1/2
-x,-y,-z
x-1/2,y,-z-1/2
-x-1/2,y-1/2,z
x,-y-1/2,z-1/2

loop_
_atom_site_label
_atom_site_type_symbol
_atom_site_fract_x
_atom_site_fract_y
_atom_site_fract_z
_atom_site_occupancy
_atom_site_U_iso_or_equiv
N1 N-3 0.19 0.522 0.115 1 0.0
C1 C+2 0.127 0.396 0.115 1 0.0
C2 C+2 -0.202 0.306 0.143 1 0.0
S1 S+2 0.01 0.167 0.124 1 0.0
N2 N-3 -0.339 0.292 0.126 1 0.0
